data_7713342
loop_
_publ_author_name
'Guo, Li-Xiang'
'Gao, Yao'
'Zhang , Pei'
'Yang, Jianhui'
'Liu, Bin'

_publ_section_title
;
 A Family of Edge-sharing Bi-octahedral Diruthenium(III,III) Compounds
 Containing Ru-Ru Single Bond
;
_journal_name_full 'Dalton Transactions'
_journal_paper_doi 10.1039/D3DT01302B
_journal_year 2023
_chemical_formula_moiety 'C18 H18 F12 O10 Ru2'
_chemical_formula_sum 'C18 H18 F12 O10 Ru2'
_chemical_formula_weight 824.46
_space_group_crystal_system monoclinic
_space_group_IT_number 14
_space_group_name_Hall '-P 2ybc'
_space_group_name_H-M_alt 'P 1 21/c 1'
_atom_sites_solution_hydrogens difmap
_atom_sites_solution_primary direct
_atom_sites_solution_secondary geom
_audit_creation_method SHELXL-2018/3
_audit_update_record
;
2023-06-21 deposited with the CCDC.	2023-06-30 downloaded from the CCDC.
;
_cell_angle_alpha 90
_cell_angle_beta 94.844(8)
_cell_angle_gamma 90
_cell_formula_units_Z 2
_cell_length_a 8.6541(15)
_cell_length_b 17.954(3)
_cell_length_c 8.3730(14)
_cell_measurement_reflns_used 4016
_cell_measurement_temperature 150(2)
_cell_measurement_theta_max 54.447
_cell_measurement_theta_min 4.285
_cell_volume 1296.3(4)
_computing_cell_refinement 'Bruker SAINT'
_computing_data_collection 'Bruker APEX2'
_computing_data_reduction 'Bruker SAINT'
_computing_molecular_graphics 'Bruker SHELXTL'
_computing_publication_material 'Bruker SHELXTL'
_computing_structure_refinement 'SHELXL-2018/3 (Sheldrick, 2018)'
_computing_structure_solution 'SHELXT 2014/5 (Sheldrick, 2014)'
_diffrn_ambient_temperature 150(2)
_diffrn_measured_fraction_theta_full 0.996
_diffrn_measured_fraction_theta_max 0.985
_diffrn_measurement_device_type 'Bruker APEX-II CCD'
_diffrn_measurement_method '\f and \w scans'
_diffrn_radiation_type MoK\a
_diffrn_radiation_wavelength 0.71073
_diffrn_reflns_av_R_equivalents 0.1162
_diffrn_reflns_av_unetI/netI 0.0895
_diffrn_reflns_Laue_measured_fraction_full 0.996
_diffrn_reflns_Laue_measured_fraction_max 0.985
_diffrn_reflns_limit_h_max 10
_diffrn_reflns_limit_h_min -10
_diffrn_reflns_limit_k_max 21
_diffrn_reflns_limit_k_min -20
_diffrn_reflns_limit_l_max 10
_diffrn_reflns_limit_l_min -10
_diffrn_reflns_number 13798
_diffrn_reflns_point_group_measured_fraction_full 0.996
_diffrn_reflns_point_group_measured_fraction_max 0.985
_diffrn_reflns_theta_full 25.242
_diffrn_reflns_theta_max 25.838
_diffrn_reflns_theta_min 2.269
_exptl_absorpt_coefficient_mu 1.302
_exptl_absorpt_correction_T_max 0.8918
_exptl_absorpt_correction_T_min 0.8187
_exptl_absorpt_correction_type multi-scan
_exptl_absorpt_process_details sadabs
_exptl_crystal_colour red-brown
_exptl_crystal_density_diffrn 2.112
_exptl_crystal_description block
_exptl_crystal_F_000 804
_exptl_crystal_size_max 0.160
_exptl_crystal_size_mid 0.130
_exptl_crystal_size_min 0.090
_exptl_transmission_factor_max 0.910
_exptl_transmission_factor_min 0.802
_refine_diff_density_max 1.430
_refine_diff_density_min -2.284
_refine_diff_density_rms 0.241
_refine_ls_extinction_method none
_refine_ls_goodness_of_fit_ref 1.074
_refine_ls_hydrogen_treatment constr
_refine_ls_matrix_type full
_refine_ls_number_parameters 190
_refine_ls_number_reflns 2475
_refine_ls_number_restraints 0
_refine_ls_restrained_S_all 1.074
_refine_ls_R_factor_all 0.1264
_refine_ls_R_factor_gt 0.0750
_refine_ls_shift/su_max 0.000
_refine_ls_shift/su_mean 0.000
_refine_ls_structure_factor_coef Fsqd
_refine_ls_weighting_details 'w=1/[\s^2^(Fo^2^)+(0.1330P)^2^+1.0000P] where P=(Fo^2^+2Fc^2^)/3'
_refine_ls_weighting_scheme calc
_refine_ls_wR_factor_gt 0.1804
_refine_ls_wR_factor_ref 0.2146
_reflns_Friedel_coverage 0.000
_reflns_number_gt 1653
_reflns_number_total 2475
_reflns_threshold_expression 'I > 2\s(I)'
_cod_data_source_file d3dt01302b2.cif
_cod_data_source_block p21c
_cod_original_sg_symbol_H-M 'P 21/c'
_cod_database_code 7713342
_shelx_shelxl_version_number 2018/3
_shelx_space_group_comment
;
The symmetry employed for this shelxl refinement is uniquely defined
by the following loop, which should always be used as a source of
symmetry information in preference to the above space-group names.
They are only intended as comments.
;
_shelx_estimated_absorpt_t_min 0.819
_shelx_estimated_absorpt_t_max 0.892

loop_
_space_group_symop_operation_xyz
'x, y, z'
'-x, y+1/2, -z+1/2'
'-x, -y, -z'
'x, -y-1/2, z-1/2'

loop_
_atom_site_label
_atom_site_type_symbol
_atom_site_fract_x
_atom_site_fract_y
_atom_site_fract_z
_atom_site_U_iso_or_equiv
_atom_site_adp_type
_atom_site_occupancy
_atom_site_site_symmetry_order
_atom_site_calc_flag
_atom_site_refinement_flags_posn
_atom_site_refinement_flags_adp
_atom_site_refinement_flags_occupancy
_atom_site_disorder_assembly
_atom_site_disorder_group
Ru1 Ru 0.46466(8) 0.56405(4) 0.46051(9) 0.0295(3) Uani 1 1 d . . . . .
O1 O 0.5726(8) 0.5444(4) 0.2536(8) 0.0383(15) Uani 1 1 d . . . . .
O2 O 0.3595(7) 0.5733(3) 0.6732(8) 0.0357(15) Uani 1 1 d . . . . .
O3 O 0.3507(7) 0.4711(3) 0.4016(8) 0.0356(14) Uani 1 1 d . . . . .
O4 O 0.5689(7) 0.6645(3) 0.4896(8) 0.0383(15) Uani 1 1 d . . . . .
O5 O 0.2808(7) 0.6148(3) 0.3394(8) 0.0391(16) Uani 1 1 d . . . . .
C1 C 0.3662(11) 0.5182(6) 0.7696(13) 0.042(2) Uani 1 1 d . . . . .
C2 C 0.2953(13) 0.5286(7) 0.9243(13) 0.056(3) Uani 1 1 d . . . . .
H2A H 0.307902 0.483659 0.986261 0.084 Uiso 1 1 d R U . . .
H2B H 0.345142 0.569069 0.983161 0.084 Uiso 1 1 d R U . . .
H2C H 0.186872 0.539289 0.902961 0.084 Uiso 1 1 d R U . . .
C3 C 0.1911(11) 0.4557(6) 0.4408(14) 0.048(3) Uani 1 1 d . . . . .
H3A H 0.150106 0.498919 0.489840 0.057 Uiso 1 1 d R U . . .
H3B H 0.191196 0.415129 0.515550 0.057 Uiso 1 1 d R U . . .
C4 C 0.0944(13) 0.4356(7) 0.2957(16) 0.076(5) Uani 1 1 d . . . . .
H4A H -0.009698 0.425857 0.321247 0.113 Uiso 1 1 d R U . . .
H4B H 0.094262 0.476567 0.221827 0.113 Uiso 1 1 d R U . . .
H4C H 0.135642 0.392177 0.247717 0.113 Uiso 1 1 d R U . . .
C5 C 0.6350(12) 0.7891(5) 0.4665(14) 0.044(3) Uani 1 1 d . . . . .
C6 C 0.5170(11) 0.7258(5) 0.4307(12) 0.037(2) Uani 1 1 d . . . . .
C7 C 0.3772(12) 0.7388(5) 0.3456(13) 0.043(3) Uani 1 1 d . . . . .
H7A H 0.353251 0.788864 0.311534 0.052 Uiso 1 1 d R U . . .
C8 C 0.2685(11) 0.6831(5) 0.3071(12) 0.042(2) Uani 1 1 d . . . . .
C9 C 0.1135(12) 0.7018(5) 0.2199(14) 0.047(3) Uani 1 1 d . . . . .
F1 F -0.0008(7) 0.6796(5) 0.2964(11) 0.095(3) Uani 1 1 d . . . . .
F2 F 0.0943(9) 0.7735(4) 0.1944(12) 0.101(3) Uani 1 1 d . . . . .
F3 F 0.0975(9) 0.6699(5) 0.0785(9) 0.089(3) Uani 1 1 d . . . . .
F4 F 0.6543(11) 0.8022(4) 0.6193(9) 0.094(3) Uani 1 1 d . . . . .
F5 F 0.5936(9) 0.8507(4) 0.3952(11) 0.099(3) Uani 1 1 d . . . . .
F6 F 0.7716(9) 0.7721(4) 0.4261(13) 0.098(3) Uani 1 1 d . . . . .

loop_
_atom_site_aniso_label
_atom_site_aniso_U_11
_atom_site_aniso_U_22
_atom_site_aniso_U_33
_atom_site_aniso_U_23
_atom_site_aniso_U_13
_atom_site_aniso_U_12
Ru1 0.0297(5) 0.0269(5) 0.0322(5) 0.0016(3) 0.0040(3) 0.0018(3)
O1 0.041(4) 0.041(4) 0.033(4) 0.001(3) 0.009(3) -0.003(3)
O2 0.031(3) 0.042(4) 0.035(4) -0.004(3) 0.006(3) 0.003(3)
O3 0.032(3) 0.038(3) 0.037(4) 0.006(3) 0.004(3) 0.005(3)
O4 0.039(3) 0.035(3) 0.041(4) 0.011(3) 0.003(3) 0.004(3)
O5 0.039(4) 0.037(3) 0.041(4) 0.001(3) 0.004(3) 0.001(3)
C1 0.041(5) 0.042(5) 0.042(6) -0.007(5) 0.002(5) -0.003(4)
C2 0.055(7) 0.079(8) 0.037(7) -0.001(6) 0.017(5) 0.013(6)
C3 0.034(5) 0.043(5) 0.069(8) 0.008(5) 0.019(5) 0.000(4)
C4 0.034(6) 0.131(13) 0.062(9) -0.044(8) 0.008(6) -0.023(6)
C5 0.051(6) 0.031(5) 0.050(7) 0.005(5) 0.019(5) -0.005(4)
C6 0.042(5) 0.030(5) 0.041(6) -0.002(4) 0.015(5) 0.004(4)
C7 0.048(6) 0.033(5) 0.048(7) -0.001(4) 0.003(5) 0.003(4)
C8 0.046(6) 0.048(6) 0.034(6) -0.005(5) 0.007(5) 0.009(5)
C9 0.054(6) 0.042(6) 0.042(7) 0.002(5) -0.010(5) 0.007(5)
F1 0.039(4) 0.145(8) 0.101(7) 0.044(6) 0.012(4) 0.013(4)
F2 0.088(6) 0.056(4) 0.149(9) 0.014(5) -0.045(5) 0.018(4)
F3 0.080(5) 0.119(6) 0.060(5) -0.032(4) -0.033(4) 0.043(5)
F4 0.148(8) 0.089(5) 0.044(5) -0.011(4) 0.010(5) -0.067(5)
F5 0.096(6) 0.049(4) 0.143(8) 0.036(4) -0.040(5) -0.021(4)
F6 0.057(5) 0.079(5) 0.162(9) -0.039(5) 0.041(5) -0.019(4)

loop_
_atom_type_symbol
_atom_type_description
_atom_type_scat_dispersion_real
_atom_type_scat_dispersion_imag
_atom_type_scat_source
C C 0.0033 0.0016 'International Tables Vol C Tables 4.2.6.8 and 6.1.1.4'
H H 0.0000 0.0000 'International Tables Vol C Tables 4.2.6.8 and 6.1.1.4'
O O 0.0106 0.0060 'International Tables Vol C Tables 4.2.6.8 and 6.1.1.4'
F F 0.0171 0.0103 'International Tables Vol C Tables 4.2.6.8 and 6.1.1.4'
Ru Ru -1.2594 0.8363 'International Tables Vol C Tables 4.2.6.8 and 6.1.1.4'

loop_
_geom_angle_atom_site_label_1
_geom_angle_atom_site_label_2
_geom_angle_atom_site_label_3
_geom_angle
_geom_angle_site_symmetry_1
_geom_angle_site_symmetry_3
_geom_angle_publ_flag
O3 Ru1 O3 103.6(2) . 3_666 ?
O3 Ru1 O4 171.8(3) . . ?
O3 Ru1 O4 83.4(3) 3_666 . ?
O3 Ru1 O5 84.3(2) . . ?
O3 Ru1 O5 171.1(2) 3_666 . ?
O4 Ru1 O5 89.0(2) . . ?
O3 Ru1 O1 84.1(3) . . ?
O3 Ru1 O1 92.0(3) 3_666 . ?
O4 Ru1 O1 91.4(3) . . ?
O5 Ru1 O1 92.8(3) . . ?
O3 Ru1 O2 92.1(2) . . ?
O3 Ru1 O2 85.2(3) 3_666 . ?
O4 Ru1 O2 92.8(3) . . ?
O5 Ru1 O2 90.6(3) . . ?
O1 Ru1 O2 174.6(2) . . ?
O3 Ru1 Ru1 52.06(17) . 3_666 ?
O3 Ru1 Ru1 51.58(18) 3_666 3_666 ?
O4 Ru1 Ru1 134.77(18) . 3_666 ?
O5 Ru1 Ru1 136.20(18) . 3_666 ?
O1 Ru1 Ru1 86.88(18) . 3_666 ?
O2 Ru1 Ru1 87.78(17) . 3_666 ?
C1 O1 Ru1 120.4(6) 3_666 . ?
C1 O2 Ru1 118.8(6) . . ?
C3 O3 Ru1 124.0(5) . . ?
C3 O3 Ru1 122.2(6) . 3_666 ?
Ru1 O3 Ru1 76.4(2) . 3_666 ?
C6 O4 Ru1 125.8(6) . . ?
C8 O5 Ru1 126.4(6) . . ?
O1 C1 O2 126.1(9) 3_666 . ?
O1 C1 C2 116.9(10) 3_666 . ?
O2 C1 C2 117.0(9) . . ?
C1 C2 H2A 109.2 . . ?
C1 C2 H2B 109.9 . . ?
H2A C2 H2B 109.5 . . ?
C1 C2 H2C 109.3 . . ?
H2A C2 H2C 109.5 . . ?
H2B C2 H2C 109.5 . . ?
C4 C3 O3 110.0(9) . . ?
C4 C3 H3A 110.4 . . ?
O3 C3 H3A 109.3 . . ?
C4 C3 H3B 109.0 . . ?
O3 C3 H3B 109.8 . . ?
H3A C3 H3B 108.3 . . ?
C3 C4 H4A 110.0 . . ?
C3 C4 H4B 108.5 . . ?
H4A C4 H4B 109.5 . . ?
C3 C4 H4C 110.0 . . ?
H4A C4 H4C 109.5 . . ?
H4B C4 H4C 109.5 . . ?
F5 C5 F6 107.7(9) . . ?
F5 C5 F4 108.0(9) . . ?
F6 C5 F4 104.8(10) . . ?
F5 C5 C6 112.8(9) . . ?
F6 C5 C6 112.3(8) . . ?
F4 C5 C6 110.8(8) . . ?
O4 C6 C7 128.0(9) . . ?
O4 C6 C5 110.8(9) . . ?
C7 C6 C5 121.1(9) . . ?
C6 C7 C8 123.2(9) . . ?
C6 C7 H7A 118.2 . . ?
C8 C7 H7A 118.6 . . ?
O5 C8 C7 127.4(9) . . ?
O5 C8 C9 112.0(9) . . ?
C7 C8 C9 120.5(9) . . ?
F1 C9 F3 106.7(10) . . ?
F1 C9 F2 107.0(9) . . ?
F3 C9 F2 106.1(9) . . ?
F1 C9 C8 112.3(9) . . ?
F3 C9 C8 111.2(9) . . ?
F2 C9 C8 113.0(9) . . ?

loop_
_geom_bond_atom_site_label_1
_geom_bond_atom_site_label_2
_geom_bond_distance
_geom_bond_site_symmetry_2
_geom_bond_publ_flag
Ru1 O3 1.980(6) . ?
Ru1 O3 1.993(6) 3_666 ?
Ru1 O4 2.023(6) . ?
Ru1 O5 2.029(6) . ?
Ru1 O1 2.067(6) . ?
Ru1 O2 2.074(6) . ?
Ru1 Ru1 2.4560(13) 3_666 ?
O1 C1 1.264(11) 3_666 ?
O2 C1 1.275(12) . ?
O3 C3 1.473(10) . ?
O4 C6 1.272(10) . ?
O5 C8 1.259(11) . ?
C1 C2 1.491(13) . ?
C2 H2A 0.9600 . ?
C2 H2B 0.9600 . ?
C2 H2C 0.9600 . ?
C3 C4 1.461(17) . ?
C3 H3A 0.9599 . ?
C3 H3B 0.9600 . ?
C4 H4A 0.9600 . ?
C4 H4B 0.9601 . ?
C4 H4C 0.9600 . ?
C5 F5 1.293(11) . ?
C5 F6 1.294(11) . ?
C5 F4 1.298(13) . ?
C5 C6 1.540(13) . ?
C6 C7 1.371(14) . ?
C7 C8 1.392(14) . ?
C7 H7A 0.9600 . ?
C8 C9 1.510(14) . ?
C9 F1 1.285(12) . ?
C9 F3 1.312(12) . ?
C9 F2 1.315(11) . ?
